data_4301717
loop_
_publ_author_name
'Xiao-Yan Tang'
'Rong-Xin Yuan'
'Zhi-Gang Ren'
'Hong-Xi Li'
'Yong Zhang'
'Jian-Ping Lang'

_publ_contact_author_address
;         
College of Chemistry, Chemical Engineering and Materials Science 
Suzhou University, Suzhou 215123, Jiangsu, 
P. R. China
;
_publ_contact_author_email jplang@suda.edu.cn
_publ_contact_author_fax 86-512-65880089
_publ_contact_author_name 'Jian-Ping Lang'
_publ_contact_author_phone 86-512-65882865
_publ_section_title
;
Interactions of a Cationic Mercury(II) Thiolate Complex
[Hg(Tab)2](PF6)2 with N-Donor Ligands
;
_journal_name_full 'Inorganic Chemistry'
_journal_page_first 2639
_journal_page_last 2651
_journal_paper_doi 10.1021/ic8021744
_journal_volume 48
_journal_year 2009
_chemical_formula_moiety 'C30 H34 Hg N4 S2, 2(F6 P), 2(C H4 O)'
_chemical_formula_sum 'C32 H42 F12 Hg N4 O2 P2 S2'
_chemical_formula_weight 1069.37
_chemical_name_systematic
; 
 ? 
;
_space_group_IT_number 15
_symmetry_cell_setting monoclinic
_symmetry_space_group_name_Hall '-C 2yc'
_symmetry_space_group_name_H-M 'C 1 2/c 1'
_atom_sites_solution_hydrogens geom
_atom_sites_solution_primary direct
_atom_sites_solution_secondary difmap
_audit_creation_method SHELXL-97
_cell_angle_alpha 90.00
_cell_angle_beta 106.01(3)
_cell_angle_gamma 90.00
_cell_formula_units_Z 4
_cell_length_a 17.257(4)
_cell_length_b 25.198(5)
_cell_length_c 10.127(2)
_cell_measurement_reflns_used 8544
_cell_measurement_temperature 153(2)
_cell_measurement_theta_max 25.3
_cell_measurement_theta_min 3.2
_cell_volume 4232.8(17)
_computing_cell_refinement 'CrystalClear, Ver. 1.30 (Rigaku/MSC, 2001)'
_computing_data_collection 'CrystalClear, Ver. 1.30 (Rigaku/MSC, 2001)'
_computing_data_reduction 'CrystalStructure, Ver. 3.60 (Rigaku/MSC, 2004)'
_computing_molecular_graphics 'SHELXL-97 (Sheldrick, 1997)'
_computing_publication_material 'SHELXL-97 (Sheldrick, 1997)'
_computing_structure_refinement 'SHELXL-97 (Sheldrick, 1997)'
_computing_structure_solution 'SHELXS-97 (Sheldrick, 1990)'
_diffrn_ambient_temperature 153(2)
_diffrn_measured_fraction_theta_full 0.995
_diffrn_measured_fraction_theta_max 0.995
_diffrn_measurement_device_type 'Rigaku Mercury'
_diffrn_measurement_method \w
_diffrn_radiation_monochromator graphite
_diffrn_radiation_source 'fine-focus sealed tube'
_diffrn_radiation_type MoK\a
_diffrn_radiation_wavelength 0.71073
_diffrn_reflns_av_R_equivalents 0.0329
_diffrn_reflns_av_sigmaI/netI 0.0262
_diffrn_reflns_limit_h_max 20
_diffrn_reflns_limit_h_min -20
_diffrn_reflns_limit_k_max 30
_diffrn_reflns_limit_k_min -27
_diffrn_reflns_limit_l_max 11
_diffrn_reflns_limit_l_min -12
_diffrn_reflns_number 20535
_diffrn_reflns_theta_full 25.35
_diffrn_reflns_theta_max 25.35
_diffrn_reflns_theta_min 3.19
_diffrn_standards_decay_% 0
_diffrn_standards_interval_count 0
_diffrn_standards_interval_time 0
_diffrn_standards_number 0
_exptl_absorpt_coefficient_mu 3.897
_exptl_absorpt_correction_T_max 0.2366
_exptl_absorpt_correction_T_min 0.1433
_exptl_absorpt_correction_type multi-scan
_exptl_absorpt_process_details 'Jacobson, R. (1998) Private communication.'
_exptl_crystal_colour colorless
_exptl_crystal_density_diffrn 1.678
_exptl_crystal_density_method 'not measured'
_exptl_crystal_description block
_exptl_crystal_F_000 2112
_exptl_crystal_size_max 0.60
_exptl_crystal_size_mid 0.45
_exptl_crystal_size_min 0.37
_refine_diff_density_max 1.590
_refine_diff_density_min -1.248
_refine_diff_density_rms 0.131
_refine_ls_extinction_method none
_refine_ls_goodness_of_fit_ref 1.092
_refine_ls_hydrogen_treatment constr
_refine_ls_matrix_type full
_refine_ls_number_parameters 329
_refine_ls_number_reflns 3873
_refine_ls_number_restraints 302
_refine_ls_restrained_S_all 1.062
_refine_ls_R_factor_all 0.0490
_refine_ls_R_factor_gt 0.0462
_refine_ls_shift/su_max 0.002
_refine_ls_shift/su_mean 0.000
_refine_ls_structure_factor_coef Fsqd
_refine_ls_weighting_details 'calc w=1/[\s^2^(Fo^2^)+(0.0780P)^2^+24.5206P] where P=(Fo^2^+2Fc^2^)/3'
_refine_ls_weighting_scheme calc
_refine_ls_wR_factor_gt 0.1256
_refine_ls_wR_factor_ref 0.1280
_reflns_number_gt 3663
_reflns_number_total 3873
_reflns_threshold_expression >2sigma(I)
_cod_data_source_file ic8021744_si_002_01.cif
_cod_data_source_block 2
_cod_original_sg_symbol_H-M 'C 2/c'
_cod_database_code 4301717

loop_
_symmetry_equiv_pos_as_xyz
'x, y, z'
'-x, y, -z+1/2'
'x+1/2, y+1/2, z'
'-x+1/2, y+1/2, -z+1/2'
'-x, -y, -z'
'x, -y, z-1/2'
'-x+1/2, -y+1/2, -z'
'x+1/2, -y+1/2, z-1/2'

loop_
_atom_site_label
_atom_site_type_symbol
_atom_site_fract_x
_atom_site_fract_y
_atom_site_fract_z
_atom_site_U_iso_or_equiv
_atom_site_adp_type
_atom_site_occupancy
_atom_site_symmetry_multiplicity
_atom_site_calc_flag
_atom_site_refinement_flags
_atom_site_disorder_assembly
_atom_site_disorder_group
Hg1 Hg 0.5000 0.650522(11) 0.7500 0.03918(15) Uani 1 2 d S . .
P1 P 0.66917(16) 0.90503(10) 0.5901(2) 0.0741(6) Uani 1 1 d . . .
F1 F 0.7422(9) 0.8897(8) 0.5405(13) 0.268(9) Uani 1 1 d . . .
F2 F 0.6311(13) 0.8604(5) 0.4957(12) 0.246(9) Uani 1 1 d . . .
F3 F 0.5968(4) 0.9140(6) 0.6385(7) 0.201(6) Uani 1 1 d . . .
F4 F 0.7132(7) 0.8757(5) 0.7233(9) 0.167(4) Uani 1 1 d . . .
F5 F 0.6442(7) 0.9419(3) 0.4650(6) 0.149(4) Uani 1 1 d . . .
F6 F 0.7047(8) 0.9554(4) 0.6788(9) 0.187(5) Uani 1 1 d . . .
N1 N 0.5553(3) 0.56569(19) 0.6751(5) 0.0426(12) Uani 1 1 d . A .
S1 S 0.6192(2) 0.65921(11) 0.9284(4) 0.0467(11) Uani 0.525(6) 1 d PU A 1
N2 N 0.6605(8) 0.8928(5) 1.0732(12) 0.041(3) Uani 0.525(6) 1 d PU A 1
C1 C 0.6258(5) 0.7282(2) 0.9667(10) 0.037(2) Uani 0.525(6) 1 d PGU A 1
C2 C 0.5615(4) 0.7633(3) 0.9275(11) 0.050(4) Uani 0.525(6) 1 d PGU A 1
H2 H 0.5098 0.7509 0.8771 0.060 Uiso 0.525(6) 1 calc PR A 1
C3 C 0.5728(4) 0.8167(3) 0.9620(12) 0.053(4) Uani 0.525(6) 1 d PGU A 1
H3 H 0.5288 0.8408 0.9353 0.063 Uiso 0.525(6) 1 calc PR A 1
C4 C 0.6484(5) 0.8349(2) 1.0357(10) 0.041(3) Uani 0.525(6) 1 d PGU A 1
C5 C 0.7127(4) 0.7998(3) 1.0749(12) 0.076(5) Uani 0.525(6) 1 d PGU A 1
H5 H 0.7643 0.8122 1.1253 0.091 Uiso 0.525(6) 1 calc PR A 1
C6 C 0.7014(4) 0.7464(3) 1.0404(11) 0.077(5) Uani 0.525(6) 1 d PGU A 1
H6 H 0.7454 0.7223 1.0671 0.093 Uiso 0.525(6) 1 calc PR A 1
C7 C 0.674(2) 0.9006(10) 1.209(2) 0.123(8) Uani 0.525(6) 1 d PU A 1
H7A H 0.6219 0.9021 1.2314 0.185 Uiso 0.525(6) 1 calc PR A 1
H7B H 0.7027 0.9340 1.2357 0.185 Uiso 0.525(6) 1 calc PR A 1
H7C H 0.7058 0.8712 1.2596 0.185 Uiso 0.525(6) 1 calc PR A 1
C8 C 0.5952(13) 0.9315(9) 0.962(3) 0.077(5) Uani 0.525(6) 1 d PU A 1
H8A H 0.5404 0.9242 0.9672 0.115 Uiso 0.525(6) 1 calc PR A 1
H8B H 0.5986 0.9242 0.8684 0.115 Uiso 0.525(6) 1 calc PR A 1
H8C H 0.6084 0.9688 0.9842 0.115 Uiso 0.525(6) 1 calc PR A 1
C9 C 0.7401(13) 0.9130(7) 1.042(3) 0.092(6) Uani 0.525(6) 1 d PU A 1
H9A H 0.7486 0.9505 1.0683 0.138 Uiso 0.525(6) 1 calc PR A 1
H9B H 0.7352 0.9092 0.9441 0.138 Uiso 0.525(6) 1 calc PR A 1
H9C H 0.7860 0.8921 1.0954 0.138 Uiso 0.525(6) 1 calc PR A 1
S1A S 0.5768(3) 0.67065(14) 0.9782(4) 0.0479(13) Uani 0.475(6) 1 d PU A 2
N2A N 0.6215(11) 0.9071(6) 1.0744(16) 0.056(3) Uani 0.475(6) 1 d PU A 2
C1A C 0.5858(7) 0.7406(2) 0.9986(8) 0.040(3) Uani 0.475(6) 1 d PGU A 2
C2A C 0.5973(7) 0.7606(3) 1.1306(7) 0.057(4) Uani 0.475(6) 1 d PGU A 2
H2A H 0.5975 0.7372 1.2043 0.068 Uiso 0.475(6) 1 calc PR A 2
C3A C 0.6084(7) 0.8147(3) 1.1547(6) 0.052(3) Uani 0.475(6) 1 d PGU A 2
H3A H 0.6163 0.8283 1.2449 0.063 Uiso 0.475(6) 1 calc PR A 2
C4A C 0.6081(7) 0.8489(2) 1.0469(8) 0.046(3) Uani 0.475(6) 1 d PGU A 2
C5A C 0.5966(7) 0.8290(3) 0.9149(7) 0.041(3) Uani 0.475(6) 1 d PGU A 2
H5A H 0.5964 0.8523 0.8412 0.049 Uiso 0.475(6) 1 calc PR A 2
C6A C 0.5855(7) 0.7748(3) 0.8908(7) 0.038(3) Uani 0.475(6) 1 d PGU A 2
H6A H 0.5777 0.7612 0.8006 0.046 Uiso 0.475(6) 1 calc PR A 2
C7A C 0.7154(12) 0.9112(7) 1.177(2) 0.065(4) Uani 0.475(6) 1 d PU A 2
H7A1 H 0.7311 0.9486 1.1910 0.098 Uiso 0.475(6) 1 calc PR A 2
H7A2 H 0.7523 0.8928 1.1338 0.098 Uiso 0.475(6) 1 calc PR A 2
H7A3 H 0.7180 0.8946 1.2653 0.098 Uiso 0.475(6) 1 calc PR A 2
C8A C 0.6407(19) 0.9305(11) 0.951(2) 0.092(8) Uani 0.475(6) 1 d PU A 2
H8A1 H 0.5908 0.9420 0.8849 0.138 Uiso 0.475(6) 1 calc PR A 2
H8A2 H 0.6673 0.9037 0.9086 0.138 Uiso 0.475(6) 1 calc PR A 2
H8A3 H 0.6767 0.9610 0.9795 0.138 Uiso 0.475(6) 1 calc PR A 2
C9A C 0.5672(11) 0.9231(7) 1.1420(16) 0.070(4) Uani 0.475(6) 1 d PU A 2
H9A1 H 0.5124 0.9191 1.0815 0.104 Uiso 0.475(6) 1 calc PR A 2
H9A2 H 0.5769 0.9604 1.1685 0.104 Uiso 0.475(6) 1 calc PR A 2
H9A3 H 0.5733 0.9013 1.2244 0.104 Uiso 0.475(6) 1 calc PR A 2
C10 C 0.6086(4) 0.5656(3) 0.6021(7) 0.0531(16) Uani 1 1 d . . .
H10 H 0.6256 0.5988 0.5755 0.064 Uiso 1 1 calc R A .
C11 C 0.6409(5) 0.5195(3) 0.5621(8) 0.067(2) Uani 1 1 d . A .
H11 H 0.6787 0.5211 0.5095 0.081 Uiso 1 1 calc R . .
C12 C 0.6162(5) 0.4716(3) 0.6013(9) 0.076(3) Uani 1 1 d . . .
H12 H 0.6381 0.4395 0.5777 0.092 Uiso 1 1 calc R A .
C13 C 0.5589(5) 0.4697(3) 0.6758(8) 0.063(2) Uani 1 1 d . A .
C14 C 0.5275(6) 0.4214(3) 0.7166(12) 0.095(4) Uani 1 1 d . . .
H14 H 0.5472 0.3884 0.6942 0.113 Uiso 1 1 calc R A .
C15 C 0.5293(3) 0.5190(2) 0.7108(6) 0.0459(15) Uani 1 1 d . . .
O1 O 0.6305(3) 0.7171(2) 0.4979(6) 0.218(8) Uani 1 1 d RD A .
H1 H 0.5829 0.7032 0.4470 0.327 Uiso 1 1 d RD . .
C16 C 0.6689(14) 0.7170(13) 0.6329(14) 0.28(2) Uani 1 1 d D . .
H16A H 0.6657 0.7524 0.6709 0.421 Uiso 1 1 calc R A .
H16B H 0.7255 0.7074 0.6463 0.421 Uiso 1 1 calc R . .
H16C H 0.6434 0.6911 0.6799 0.421 Uiso 1 1 calc R . .

loop_
_atom_site_aniso_label
_atom_site_aniso_U_11
_atom_site_aniso_U_22
_atom_site_aniso_U_33
_atom_site_aniso_U_23
_atom_site_aniso_U_13
_atom_site_aniso_U_12
Hg1 0.0330(2) 0.0379(2) 0.0449(2) 0.000 0.00774(14) 0.000
P1 0.0915(17) 0.0825(15) 0.0534(11) 0.0114(10) 0.0284(11) 0.0109(13)
F1 0.247(14) 0.44(2) 0.169(10) 0.115(13) 0.141(10) 0.209(16)
F2 0.47(3) 0.161(9) 0.126(8) -0.077(7) 0.111(12) -0.122(13)
F3 0.073(4) 0.45(2) 0.086(5) -0.035(8) 0.022(4) 0.010(7)
F4 0.196(9) 0.186(8) 0.108(6) 0.042(6) 0.025(6) 0.091(8)
F5 0.289(11) 0.100(5) 0.047(3) 0.008(3) 0.028(4) 0.036(6)
F6 0.276(13) 0.124(6) 0.099(5) 0.004(5) -0.056(7) -0.063(7)
N1 0.041(3) 0.034(2) 0.044(3) -0.003(2) -0.003(2) 0.004(2)
S1 0.0363(18) 0.0251(13) 0.066(2) -0.0005(13) -0.0083(17) 0.0044(11)
N2 0.046(6) 0.032(5) 0.040(5) -0.002(4) 0.005(5) -0.004(5)
C1 0.036(6) 0.031(5) 0.038(6) 0.005(4) 0.002(5) 0.001(4)
C2 0.034(7) 0.036(6) 0.068(10) -0.013(7) -0.004(6) -0.002(5)
C3 0.034(6) 0.036(6) 0.079(9) -0.016(6) -0.002(6) 0.003(5)
C4 0.032(6) 0.026(5) 0.057(7) -0.008(5) 0.001(5) -0.001(4)
C5 0.037(6) 0.034(6) 0.128(13) -0.004(7) -0.027(8) -0.004(5)
C6 0.045(7) 0.037(6) 0.121(12) -0.007(7) -0.027(8) 0.006(5)
C7 0.23(3) 0.076(13) 0.070(10) -0.040(9) 0.053(13) -0.013(16)
C8 0.082(12) 0.048(9) 0.098(13) -0.007(9) 0.019(11) 0.006(10)
C9 0.089(11) 0.048(9) 0.147(17) -0.007(10) 0.046(12) -0.023(8)
S1A 0.057(3) 0.0336(17) 0.0436(19) 0.0096(14) -0.0025(17) -0.0104(17)
N2A 0.070(9) 0.043(7) 0.048(7) -0.013(6) 0.005(7) -0.024(7)
C1A 0.040(7) 0.045(7) 0.029(6) 0.007(5) -0.002(5) -0.016(6)
C2A 0.077(10) 0.052(7) 0.037(6) 0.001(5) 0.009(7) -0.024(7)
C3A 0.070(9) 0.056(7) 0.029(6) -0.007(5) 0.011(6) -0.021(7)
C4A 0.049(8) 0.040(7) 0.042(6) -0.002(5) 0.003(6) -0.011(6)
C5A 0.048(8) 0.033(6) 0.042(6) -0.004(5) 0.013(6) -0.003(6)
C6A 0.039(7) 0.035(6) 0.038(6) -0.003(5) 0.005(5) -0.007(5)
C7A 0.079(10) 0.058(10) 0.066(10) -0.022(8) 0.031(8) -0.046(8)
C8A 0.14(2) 0.073(13) 0.053(9) -0.005(8) 0.011(12) -0.056(16)
C9A 0.078(10) 0.072(10) 0.047(8) -0.021(7) -0.004(7) -0.019(8)
C10 0.045(4) 0.052(4) 0.057(4) -0.010(3) 0.006(3) 0.005(3)
C11 0.051(4) 0.076(6) 0.060(4) -0.032(4) -0.009(3) 0.021(4)
C12 0.068(5) 0.059(5) 0.073(5) -0.032(4) -0.027(4) 0.028(4)
C13 0.059(4) 0.042(4) 0.063(4) -0.018(3) -0.025(4) 0.014(3)
C14 0.098(8) 0.033(3) 0.110(9) -0.016(4) -0.043(6) 0.014(4)
C15 0.041(3) 0.036(3) 0.043(3) -0.004(2) -0.017(2) 0.006(2)
O1 0.141(10) 0.098(7) 0.43(3) -0.028(12) 0.112(14) 0.015(7)
C16 0.26(3) 0.48(5) 0.121(14) 0.11(2) 0.082(16) 0.26(3)

loop_
_atom_type_symbol
_atom_type_description
_atom_type_scat_dispersion_real
_atom_type_scat_dispersion_imag
_atom_type_scat_source
C C 0.0033 0.0016 'International Tables Vol C Tables 4.2.6.8 and 6.1.1.4'
H H 0.0000 0.0000 'International Tables Vol C Tables 4.2.6.8 and 6.1.1.4'
N N 0.0061 0.0033 'International Tables Vol C Tables 4.2.6.8 and 6.1.1.4'
F F 0.0171 0.0103 'International Tables Vol C Tables 4.2.6.8 and 6.1.1.4'
P P 0.1023 0.0942 'International Tables Vol C Tables 4.2.6.8 and 6.1.1.4'
S S 0.1246 0.1234 'International Tables Vol C Tables 4.2.6.8 and 6.1.1.4'
Hg Hg -2.3894 9.2266 'International Tables Vol C Tables 4.2.6.8 and 6.1.1.4'
O O 0.0106 0.0060 'International Tables Vol C Tables 4.2.6.8 and 6.1.1.4'

loop_
_geom_angle_atom_site_label_1
_geom_angle_atom_site_label_2
_geom_angle_atom_site_label_3
_geom_angle
_geom_angle_site_symmetry_1
_geom_angle_site_symmetry_3
_geom_angle_publ_flag
S1 Hg1 S1 169.28(14) 2_656 . ?
S1 Hg1 S1A 149.73(13) 2_656 . ?
S1 Hg1 S1A 25.39(13) . . ?
S1 Hg1 S1A 25.39(13) 2_656 2_656 ?
S1 Hg1 S1A 149.73(13) . 2_656 ?
S1A Hg1 S1A 155.39(17) . 2_656 ?
S1 Hg1 N1 89.22(14) 2_656 2_656 ?
S1 Hg1 N1 99.84(14) . 2_656 ?
S1A Hg1 N1 92.52(13) . 2_656 ?
S1A Hg1 N1 108.35(16) 2_656 2_656 ?
S1 Hg1 N1 99.84(14) 2_656 . ?
S1 Hg1 N1 89.22(14) . . ?
S1A Hg1 N1 108.35(16) . . ?
S1A Hg1 N1 92.52(13) 2_656 . ?
N1 Hg1 N1 65.4(2) 2_656 . ?
F3 P1 F2 93.6(9) . . ?
F3 P1 F1 174.1(11) . . ?
F2 P1 F1 81.8(10) . . ?
F3 P1 F5 96.3(6) . . ?
F2 P1 F5 87.3(6) . . ?
F1 P1 F5 87.2(6) . . ?
F3 P1 F4 92.3(6) . . ?
F2 P1 F4 102.8(8) . . ?
F1 P1 F4 85.1(6) . . ?
F5 P1 F4 166.3(7) . . ?
F3 P1 F6 85.4(7) . . ?
F2 P1 F6 174.7(7) . . ?
F1 P1 F6 99.5(10) . . ?
F5 P1 F6 87.7(4) . . ?
F4 P1 F6 82.4(6) . . ?
C10 N1 C15 118.8(6) . . ?
C10 N1 Hg1 122.8(4) . . ?
C15 N1 Hg1 118.4(4) . . ?
C1 S1 Hg1 104.4(3) . . ?
C7 N2 C4 111.7(14) . . ?
C7 N2 C9 104(2) . . ?
C4 N2 C9 109.4(11) . . ?
C7 N2 C8 119.9(18) . . ?
C4 N2 C8 111.9(11) . . ?
C9 N2 C8 98.0(13) . . ?
C2 C1 C6 120.0 . . ?
C2 C1 S1 124.3(4) . . ?
C6 C1 S1 115.7(4) . . ?
C3 C2 C1 120.0 . . ?
C3 C2 H2 120.0 . . ?
C1 C2 H2 120.0 . . ?
C2 C3 C4 120.0 . . ?
C2 C3 H3 120.0 . . ?
C4 C3 H3 120.0 . . ?
C5 C4 C3 120.0 . . ?
C5 C4 N2 120.0(7) . . ?
C3 C4 N2 120.0(7) . . ?
C6 C5 C4 120.0 . . ?
C6 C5 H5 120.0 . . ?
C4 C5 H5 120.0 . . ?
C5 C6 C1 120.0 . . ?
C5 C6 H6 120.0 . . ?
C1 C6 H6 120.0 . . ?
C1A S1A Hg1 109.4(3) . . ?
C9A N2A C8A 130(2) . . ?
C9A N2A C4A 106.9(13) . . ?
C8A N2A C4A 106.8(15) . . ?
C9A N2A C7A 110.7(13) . . ?
C8A N2A C7A 95.3(16) . . ?
C4A N2A C7A 104.5(14) . . ?
C2A C1A C6A 120.0 . . ?
C2A C1A S1A 117.1(5) . . ?
C6A C1A S1A 122.9(5) . . ?
C3A C2A C1A 120.0 . . ?
C3A C2A H2A 120.0 . . ?
C1A C2A H2A 120.0 . . ?
C4A C3A C2A 120.0 . . ?
C4A C3A H3A 120.0 . . ?
C2A C3A H3A 120.0 . . ?
C3A C4A C5A 120.0 . . ?
C3A C4A N2A 119.6(8) . . ?
C5A C4A N2A 120.4(8) . . ?
C6A C5A C4A 120.0 . . ?
C6A C5A H5A 120.0 . . ?
C4A C5A H5A 120.0 . . ?
C5A C6A C1A 120.0 . . ?
C5A C6A H6A 120.0 . . ?
C1A C6A H6A 120.0 . . ?
N2A C7A H7A1 109.5 . . ?
N2A C7A H7A2 109.5 . . ?
H7A1 C7A H7A2 109.5 . . ?
N2A C7A H7A3 109.5 . . ?
H7A1 C7A H7A3 109.5 . . ?
H7A2 C7A H7A3 109.5 . . ?
N2A C8A H8A1 109.5 . . ?
N2A C8A H8A2 109.5 . . ?
H8A1 C8A H8A2 109.5 . . ?
N2A C8A H8A3 109.5 . . ?
H8A1 C8A H8A3 109.5 . . ?
H8A2 C8A H8A3 109.5 . . ?
N2A C9A H9A1 109.5 . . ?
N2A C9A H9A2 109.5 . . ?
H9A1 C9A H9A2 109.5 . . ?
N2A C9A H9A3 109.5 . . ?
H9A1 C9A H9A3 109.5 . . ?
H9A2 C9A H9A3 109.5 . . ?
N1 C10 C11 123.8(8) . . ?
N1 C10 H10 118.1 . . ?
C11 C10 H10 118.1 . . ?
C12 C11 C10 117.8(9) . . ?
C12 C11 H11 121.1 . . ?
C10 C11 H11 121.1 . . ?
C11 C12 C13 120.5(7) . . ?
C11 C12 H12 119.8 . . ?
C13 C12 H12 119.8 . . ?
C12 C13 C15 117.4(7) . . ?
C12 C13 C14 124.2(7) . . ?
C15 C13 C14 118.4(8) . . ?
C14 C14 C13 122.2(5) 2_656 . ?
C14 C14 H14 118.9 2_656 . ?
C13 C14 H14 118.9 . . ?
N1 C15 C13 121.8(7) . . ?
N1 C15 C15 118.9(3) . 2_656 ?
C13 C15 C15 119.3(5) . 2_656 ?
C16 O1 H1 133.6 . . ?
O1 C16 H16A 109.5 . . ?
O1 C16 H16B 109.5 . . ?
H16A C16 H16B 109.5 . . ?
O1 C16 H16C 109.5 . . ?
H16A C16 H16C 109.5 . . ?
H16B C16 H16C 109.5 . . ?

loop_
_geom_bond_atom_site_label_1
_geom_bond_atom_site_label_2
_geom_bond_distance
_geom_bond_site_symmetry_2
_geom_bond_publ_flag
Hg1 S1 2.344(3) 2_656 ?
Hg1 S1 2.344(3) . ?
Hg1 S1A 2.380(3) . ?
Hg1 S1A 2.380(3) 2_656 ?
Hg1 N1 2.540(5) 2_656 ?
Hg1 N1 2.540(5) . ?
P1 F3 1.480(8) . ?
P1 F2 1.504(10) . ?
P1 F1 1.529(10) . ?
P1 F5 1.534(6) . ?
P1 F4 1.542(8) . ?
P1 F6 1.579(8) . ?
N1 C10 1.329(9) . ?
N1 C15 1.344(8) . ?
S1 C1 1.777(6) . ?
N2 C7 1.35(2) . ?
N2 C4 1.507(12) . ?
N2 C9 1.58(2) . ?
N2 C8 1.67(2) . ?
C1 C2 1.3900 . ?
C1 C6 1.3900 . ?
C2 C3 1.3900 . ?
C2 H2 0.9500 . ?
C3 C4 1.3900 . ?
C3 H3 0.9500 . ?
C4 C5 1.3900 . ?
C5 C6 1.3900 . ?
C5 H5 0.9500 . ?
C6 H6 0.9500 . ?
C7 H7A 0.9800 . ?
C7 H7B 0.9800 . ?
C7 H7C 0.9800 . ?
C8 H8A 0.9800 . ?
C8 H8B 0.9800 . ?
C8 H8C 0.9800 . ?
C9 H9A 0.9800 . ?
C9 H9B 0.9800 . ?
C9 H9C 0.9800 . ?
S1A C1A 1.777(7) . ?
N2A C9A 1.37(3) . ?
N2A C8A 1.50(3) . ?
N2A C4A 1.498(15) . ?
N2A C7A 1.67(3) . ?
C1A C2A 1.3900 . ?
C1A C6A 1.3900 . ?
C2A C3A 1.3900 . ?
C2A H2A 0.9500 . ?
C3A C4A 1.3900 . ?
C3A H3A 0.9500 . ?
C4A C5A 1.3900 . ?
C5A C6A 1.3900 . ?
C5A H5A 0.9500 . ?
C6A H6A 0.9500 . ?
C7A H7A1 0.9800 . ?
C7A H7A2 0.9800 . ?
C7A H7A3 0.9800 . ?
C8A H8A1 0.9800 . ?
C8A H8A2 0.9800 . ?
C8A H8A3 0.9800 . ?
C9A H9A1 0.9800 . ?
C9A H9A2 0.9800 . ?
C9A H9A3 0.9800 . ?
C10 C11 1.397(10) . ?
C10 H10 0.9500 . ?
C11 C12 1.375(14) . ?
C11 H11 0.9500 . ?
C12 C13 1.400(14) . ?
C12 H12 0.9500 . ?
C13 C15 1.425(9) . ?
C13 C14 1.438(13) . ?
C14 C14 1.31(2) 2_656 ?
C14 H14 0.9500 . ?
C15 C15 1.447(13) 2_656 ?
O1 C16 1.34480 . ?
O1 H1 0.9112 . ?
C16 H16A 0.9800 . ?
C16 H16B 0.9800 . ?
C16 H16C 0.9800 . ?

loop_
_geom_hbond_atom_site_label_D
_geom_hbond_atom_site_label_H
_geom_hbond_atom_site_label_A
_geom_hbond_distance_DH
_geom_hbond_distance_HA
_geom_hbond_distance_DA
_geom_hbond_angle_DHA
_geom_hbond_site_symmetry_A
C5 H5 S1 0.95 2.34 3.088(9) 135.8 7_667
C9 H9C S1 0.98 2.15 2.98(2) 141.9 7_667
C7 H7A F5 0.98 2.50 2.96(2) 108.7 1_556
C8 H8A F3 0.98 2.33 3.22(2) 150.4 2_656
C8 H8B F3 0.98 2.33 3.31(3) 173.9 .
C8 H8C F5 0.98 2.36 3.30(2) 161.3 6_576
C9 H9B F4 0.98 2.32 3.27(3) 163.7 .
C16 H16C S1 0.98 2.78 3.64(2) 146.2 .

loop_
_geom_torsion_atom_site_label_1
_geom_torsion_atom_site_label_2
_geom_torsion_atom_site_label_3
_geom_torsion_atom_site_label_4
_geom_torsion
_geom_torsion_site_symmetry_1
_geom_torsion_site_symmetry_2
_geom_torsion_site_symmetry_3
_geom_torsion_site_symmetry_4
_geom_torsion_publ_flag
S1 Hg1 N1 C10 -79.0(5) . . . . ?
S1 Hg1 N1 C10 95.2(5) 2_656 . . . ?
S1A Hg1 N1 C10 -96.0(5) . . . . ?
S1A Hg1 N1 C10 70.7(5) 2_656 . . . ?
N1 Hg1 N1 C10 179.8(6) 2_656 . . . ?
S1 Hg1 N1 C15 100.6(4) . . . . ?
S1 Hg1 N1 C15 -85.1(4) 2_656 . . . ?
S1A Hg1 N1 C15 84.1(4) . . . . ?
S1A Hg1 N1 C15 -109.6(4) 2_656 . . . ?
N1 Hg1 N1 C15 -0.5(3) 2_656 . . . ?
S1 Hg1 S1 C1 8.2(4) 2_656 . . . ?
S1A Hg1 S1 C1 -64.3(4) . . . . ?
S1A Hg1 S1 C1 62.5(5) 2_656 . . . ?
N1 Hg1 S1 C1 156.0(4) . . . . ?
N1 Hg1 S1 C1 -139.0(4) 2_656 . . . ?
Hg1 S1 C1 C2 17.5(7) . . . . ?
Hg1 S1 C1 C6 -162.2(5) . . . . ?
C6 C1 C2 C3 0.0 . . . . ?
S1 C1 C2 C3 -179.7(8) . . . . ?
C1 C2 C3 C4 0.0 . . . . ?
C2 C3 C4 C5 0.0 . . . . ?
C2 C3 C4 N2 -180.0(10) . . . . ?
C7 N2 C4 C3 111(2) . . . . ?
C9 N2 C4 C3 -134.9(12) . . . . ?
C8 N2 C4 C3 -28.0(15) . . . . ?
C7 N2 C4 C5 -69(2) . . . . ?
C9 N2 C4 C5 45.1(15) . . . . ?
C8 N2 C4 C5 152.0(12) . . . . ?
C3 C4 C5 C6 0.0 . . . . ?
N2 C4 C5 C6 180.0(10) . . . . ?
C4 C5 C6 C1 0.0 . . . . ?
C2 C1 C6 C5 0.0 . . . . ?
S1 C1 C6 C5 179.8(7) . . . . ?
S1 Hg1 S1A C1A 102.4(5) . . . . ?
S1 Hg1 S1A C1A -57.0(5) 2_656 . . . ?
S1A Hg1 S1A C1A -1.2(4) 2_656 . . . ?
N1 Hg1 S1A C1A 145.4(4) . . . . ?
N1 Hg1 S1A C1A -149.7(5) 2_656 . . . ?
Hg1 S1A C1A C2A 153.8(5) . . . . ?
Hg1 S1A C1A C6A -29.2(8) . . . . ?
C6A C1A C2A C3A 0.0 . . . . ?
S1A C1A C2A C3A 177.1(8) . . . . ?
C1A C2A C3A C4A 0.0 . . . . ?
C2A C3A C4A C5A 0.0 . . . . ?
C2A C3A C4A N2A -179.2(13) . . . . ?
C9A N2A C4A C3A -53.2(16) . . . . ?
C8A N2A C4A C3A 163.8(15) . . . . ?
C7A N2A C4A C3A 64.5(14) . . . . ?
C9A N2A C4A C5A 127.7(12) . . . . ?
C8A N2A C4A C5A -15(2) . . . . ?
C7A N2A C4A C5A -114.6(11) . . . . ?
C3A C4A C5A C6A 0.0 . . . . ?
N2A C4A C5A C6A 179.1(13) . . . . ?
C4A C5A C6A C1A 0.0 . . . . ?
C2A C1A C6A C5A 0.0 . . . . ?
S1A C1A C6A C5A -177.0(9) . . . . ?
C15 N1 C10 C11 -1.1(9) . . . . ?
Hg1 N1 C10 C11 178.6(5) . . . . ?
N1 C10 C11 C12 -0.1(10) . . . . ?
C10 C11 C12 C13 1.4(10) . . . . ?
C11 C12 C13 C15 -1.5(10) . . . . ?
C11 C12 C13 C14 177.9(7) . . . . ?
C12 C13 C14 C14 -177.8(11) . . . 2_656 ?
C15 C13 C14 C14 1.5(16) . . . 2_656 ?
C10 N1 C15 C13 1.0(8) . . . . ?
Hg1 N1 C15 C13 -178.7(4) . . . . ?
C10 N1 C15 C15 -178.8(6) . . . 2_656 ?
Hg1 N1 C15 C15 0.5(7) . . . 2_656 ?
C12 C13 C15 N1 0.3(9) . . . . ?
C14 C13 C15 N1 -179.2(6) . . . . ?
C12 C13 C15 C15 -180.0(7) . . . 2_656 ?
C14 C13 C15 C15 1.8(11) . . . 2_656 ?
